data_2223837
loop_
_publ_author_name
'Li, Li'
'Ma, Hong-Zheng'
'Gao, Su-Xia'
'Dong, Wen-Kui'
'Wu, Jian-Chao'

_publ_section_title
;
 5,5'-Dimethoxy-2,2'-[(nonane-1,9-diyldioxy)bis(nitrilomethylidyne)]diphenol
;
_journal_coeditor_code HG2576
_journal_issue 11
_journal_name_full 'Acta Crystallographica Section E'
_journal_page_first o2771
_journal_paper_doi 10.1107/S1600536809041038
_journal_volume 65
_journal_year 2009
_chemical_formula_iupac 'C25 H34 N2 O6'
_chemical_formula_moiety 'C25 H34 N2 O6'
_chemical_formula_sum 'C25 H34 N2 O6'
_chemical_formula_weight 458.54
_chemical_melting_point_gt 465
_chemical_melting_point_lt 467
_chemical_name_systematic
;
5,5'-Dimethoxy-2,2'-[(nonane-1,9-diyldioxy)bis(nitrilomethylidyne)]diphenol
;
_space_group_IT_number 2
_symmetry_cell_setting triclinic
_symmetry_space_group_name_Hall '-P 1'
_symmetry_space_group_name_H-M 'P -1'
_atom_sites_solution_hydrogens geom
_atom_sites_solution_primary direct
_atom_sites_solution_secondary difmap
_audit_creation_method SHELXL-97
_cell_angle_alpha 65.5440(10)
_cell_angle_beta 86.664(2)
_cell_angle_gamma 67.0850(10)
_cell_formula_units_Z 2
_cell_length_a 10.4701(10)
_cell_length_b 11.1249(12)
_cell_length_c 12.7602(14)
_cell_measurement_reflns_used 1465
_cell_measurement_temperature 298(2)
_cell_measurement_theta_max 22.596
_cell_measurement_theta_min 2.197
_cell_volume 1236.7(2)
_computing_cell_refinement 'SMART (Siemens, 1996)'
_computing_data_collection 'SMART (Siemens, 1996)'
_computing_data_reduction 'SAINT (Siemens, 1996)'
_computing_molecular_graphics 'SHELXTL (Sheldrick, 2008)'
_computing_publication_material 'SHELXTL (Sheldrick, 2008)'
_computing_structure_refinement 'SHELXL97 (Sheldrick, 2008)'
_computing_structure_solution 'SHELXS97 (Sheldrick, 2008)'
_diffrn_ambient_temperature 298(2)
_diffrn_measured_fraction_theta_full 0.985
_diffrn_measured_fraction_theta_max 0.985
_diffrn_measurement_device_type 'Bruker SMART 1000 CCD area-detector'
_diffrn_measurement_method '\f and \w'
_diffrn_radiation_monochromator graphite
_diffrn_radiation_source 'fine-focus sealed tube'
_diffrn_radiation_type MoK\a
_diffrn_radiation_wavelength 0.71073
_diffrn_reflns_av_R_equivalents 0.0364
_diffrn_reflns_av_sigmaI/netI 0.0827
_diffrn_reflns_limit_h_max 12
_diffrn_reflns_limit_h_min -12
_diffrn_reflns_limit_k_max 13
_diffrn_reflns_limit_k_min -13
_diffrn_reflns_limit_l_max 15
_diffrn_reflns_limit_l_min -9
_diffrn_reflns_number 6463
_diffrn_reflns_theta_full 25.02
_diffrn_reflns_theta_max 25.02
_diffrn_reflns_theta_min 1.77
_exptl_absorpt_coefficient_mu 0.088
_exptl_absorpt_correction_T_max 0.9818
_exptl_absorpt_correction_T_min 0.9591
_exptl_absorpt_correction_type multi-scan
_exptl_absorpt_process_details '(SADABS; Sheldrick, 1996)'
_exptl_crystal_colour colorless
_exptl_crystal_density_diffrn 1.231
_exptl_crystal_density_method 'not measured'
_exptl_crystal_description block-like
_exptl_crystal_F_000 492
_exptl_crystal_size_max 0.48
_exptl_crystal_size_mid 0.46
_exptl_crystal_size_min 0.21
_refine_diff_density_max 0.160
_refine_diff_density_min -0.184
_refine_ls_extinction_method none
_refine_ls_goodness_of_fit_ref 1.049
_refine_ls_hydrogen_treatment constr
_refine_ls_matrix_type full
_refine_ls_number_parameters 300
_refine_ls_number_reflns 4303
_refine_ls_number_restraints 0
_refine_ls_restrained_S_all 1.049
_refine_ls_R_factor_all 0.1234
_refine_ls_R_factor_gt 0.0492
_refine_ls_shift/su_max 0.000
_refine_ls_shift/su_mean 0.000
_refine_ls_structure_factor_coef Fsqd
_refine_ls_weighting_details 'calc w=1/[\s^2^(Fo^2^)+(0.0355P)^2^] where P=(Fo^2^+2Fc^2^)/3'
_refine_ls_weighting_scheme calc
_refine_ls_wR_factor_gt 0.0950
_refine_ls_wR_factor_ref 0.1249
_reflns_number_gt 2050
_reflns_number_total 4303
_reflns_threshold_expression I>2\s(I)
_cod_data_source_file hg2576.cif
_cod_data_source_block I
_cod_database_code 2223837
_cod_database_fobs_code 2223837

loop_
_symmetry_equiv_pos_as_xyz
'x, y, z'
'-x, -y, -z'

loop_
_atom_site_type_symbol
_atom_site_label
_atom_site_fract_x
_atom_site_fract_y
_atom_site_fract_z
_atom_site_U_iso_or_equiv
_atom_site_adp_type
_atom_site_calc_flag
_atom_site_refinement_flags
_atom_site_occupancy
_atom_site_disorder_assembly
_atom_site_disorder_group
N N1 0.2659(2) -0.4795(2) 0.60645(19) 0.0660(6) Uani d . 1 . .
N N2 0.7314(2) 0.4634(2) 0.87062(18) 0.0634(6) Uani d . 1 . .
O O1 0.34859(18) -0.40335(19) 0.59502(16) 0.0766(6) Uani d . 1 . .
O O2 0.72925(18) 0.37983(19) 0.81319(15) 0.0766(6) Uani d . 1 . .
O O3 0.07937(17) -0.58178(17) 0.68503(15) 0.0769(6) Uani d . 1 . .
H H3 0.1269 -0.5362 0.6794 0.115 Uiso calc R 1 . .
O O4 0.02223(19) -0.88667(18) 0.53611(16) 0.0767(6) Uani d . 1 . .
O O5 0.67807(19) 0.59846(18) 1.00861(15) 0.0830(6) Uani d . 1 . .
H H5 0.6699 0.5472 0.9805 0.124 Uiso calc R 1 . .
O O6 0.9436(2) 0.87142(19) 0.98147(17) 0.0857(6) Uani d . 1 . .
C C1 0.3053(3) -0.3278(3) 0.6680(2) 0.0719(8) Uani d . 1 . .
H H1A 0.3108 -0.3948 0.7478 0.086 Uiso calc R 1 . .
H H1B 0.2098 -0.2567 0.6422 0.086 Uiso calc R 1 . .
C C2 0.4015(3) -0.2568(3) 0.6585(2) 0.0746(8) Uani d . 1 . .
H H2A 0.3948 -0.1920 0.5777 0.089 Uiso calc R 1 . .
H H2B 0.4963 -0.3301 0.6813 0.089 Uiso calc R 1 . .
C C3 0.3762(3) -0.1723(3) 0.7304(2) 0.0681(8) Uani d . 1 . .
H H3A 0.2810 -0.0999 0.7097 0.082 Uiso calc R 1 . .
H H3B 0.3871 -0.2369 0.8119 0.082 Uiso calc R 1 . .
C C4 0.4758(2) -0.0993(3) 0.7122(2) 0.0659(7) Uani d . 1 . .
H H4A 0.5705 -0.1727 0.7337 0.079 Uiso calc R 1 . .
H H4B 0.4661 -0.0374 0.6302 0.079 Uiso calc R 1 . .
C C5 0.4563(2) -0.0103(2) 0.7788(2) 0.0656(7) Uani d . 1 . .
H H5A 0.4717 -0.0727 0.8612 0.079 Uiso calc R 1 . .
H H5B 0.3605 0.0606 0.7605 0.079 Uiso calc R 1 . .
C C6 0.5536(3) 0.0667(2) 0.7526(2) 0.0660(7) Uani d . 1 . .
H H6A 0.6491 -0.0045 0.7689 0.079 Uiso calc R 1 . .
H H6B 0.5367 0.1300 0.6703 0.079 Uiso calc R 1 . .
C C7 0.5397(3) 0.1549(3) 0.8196(2) 0.0695(8) Uani d . 1 . .
H H7A 0.5573 0.0922 0.9019 0.083 Uiso calc R 1 . .
H H7B 0.4446 0.2269 0.8032 0.083 Uiso calc R 1 . .
C C8 0.6393(3) 0.2293(3) 0.7898(2) 0.0715(8) Uani d . 1 . .
H H8A 0.7337 0.1568 0.8035 0.086 Uiso calc R 1 . .
H H8B 0.6196 0.2932 0.7076 0.086 Uiso calc R 1 . .
C C9 0.6336(3) 0.3152(3) 0.8561(2) 0.0728(8) Uani d . 1 . .
H H9A 0.5401 0.3885 0.8445 0.087 Uiso calc R 1 . .
H H9B 0.6594 0.2528 0.9384 0.087 Uiso calc R 1 . .
C C10 0.2957(2) -0.5469(3) 0.5419(2) 0.0622(7) Uani d . 1 . .
H H10 0.3658 -0.5407 0.4943 0.075 Uiso calc R 1 . .
C C11 0.2216(2) -0.6325(2) 0.5424(2) 0.0525(6) Uani d . 1 . .
C C12 0.1170(2) -0.6471(2) 0.6125(2) 0.0510(6) Uani d . 1 . .
C C13 0.0470(2) -0.7291(2) 0.6116(2) 0.0565(7) Uani d . 1 . .
H H13 -0.0242 -0.7359 0.6578 0.068 Uiso calc R 1 . .
C C14 0.0836(3) -0.8008(2) 0.5414(2) 0.0566(7) Uani d . 1 . .
C C15 0.1875(3) -0.7888(3) 0.4717(2) 0.0669(8) Uani d . 1 . .
H H15 0.2120 -0.8371 0.4243 0.080 Uiso calc R 1 . .
C C16 0.2542(3) -0.7060(3) 0.4726(2) 0.0656(7) Uani d . 1 . .
H H16 0.3239 -0.6983 0.4248 0.079 Uiso calc R 1 . .
C C17 -0.0791(3) -0.9095(3) 0.6107(2) 0.0883(9) Uani d . 1 . .
H H17A -0.0392 -0.9493 0.6897 0.132 Uiso calc R 1 . .
H H17B -0.1096 -0.9755 0.6006 0.132 Uiso calc R 1 . .
H H17C -0.1575 -0.8194 0.5927 0.132 Uiso calc R 1 . .
C C18 0.8248(3) 0.5120(2) 0.8369(2) 0.0580(7) Uani d . 1 . .
H H18 0.8792 0.4871 0.7829 0.070 Uiso calc R 1 . .
C C19 0.8512(2) 0.6043(2) 0.8781(2) 0.0511(6) Uani d . 1 . .
C C20 0.7786(2) 0.6443(3) 0.9615(2) 0.0573(7) Uani d . 1 . .
C C21 0.8074(3) 0.7331(3) 0.9981(2) 0.0632(7) Uani d . 1 . .
H H21 0.7582 0.7594 1.0537 0.076 Uiso calc R 1 . .
C C22 0.9084(3) 0.7820(3) 0.9523(2) 0.0606(7) Uani d . 1 . .
C C23 0.9834(3) 0.7427(3) 0.8705(2) 0.0670(8) Uani d . 1 . .
H H23 1.0532 0.7748 0.8405 0.080 Uiso calc R 1 . .
C C24 0.9532(3) 0.6557(2) 0.8348(2) 0.0617(7) Uani d . 1 . .
H H24 1.0030 0.6301 0.7792 0.074 Uiso calc R 1 . .
C C25 0.8799(3) 0.9062(3) 1.0714(3) 0.1070(12) Uani d . 1 . .
H H25A 0.7806 0.9555 1.0499 0.161 Uiso calc R 1 . .
H H25B 0.9151 0.9673 1.0842 0.161 Uiso calc R 1 . .
H H25C 0.9005 0.8193 1.1412 0.161 Uiso calc R 1 . .

loop_
_atom_site_aniso_label
_atom_site_aniso_U_11
_atom_site_aniso_U_22
_atom_site_aniso_U_33
_atom_site_aniso_U_12
_atom_site_aniso_U_13
_atom_site_aniso_U_23
N1 0.0605(15) 0.0674(15) 0.0816(16) -0.0295(13) 0.0040(13) -0.0379(14)
N2 0.0647(15) 0.0654(14) 0.0738(15) -0.0312(13) 0.0088(13) -0.0376(13)
O1 0.0729(13) 0.0867(13) 0.0998(14) -0.0434(11) 0.0196(11) -0.0570(12)
O2 0.0791(13) 0.0933(14) 0.0953(14) -0.0536(12) 0.0278(12) -0.0592(12)
O3 0.0862(13) 0.0910(13) 0.0914(13) -0.0466(11) 0.0382(12) -0.0665(12)
O4 0.0870(14) 0.0836(14) 0.0873(14) -0.0448(12) 0.0190(12) -0.0527(12)
O5 0.0860(14) 0.1028(15) 0.0933(14) -0.0538(12) 0.0403(12) -0.0610(12)
O6 0.1094(16) 0.0787(13) 0.0937(15) -0.0487(13) 0.0137(13) -0.0494(12)
C1 0.0660(19) 0.0783(19) 0.088(2) -0.0345(16) 0.0122(17) -0.0460(18)
C2 0.0654(19) 0.0794(19) 0.093(2) -0.0348(17) 0.0070(17) -0.0434(18)
C3 0.0597(18) 0.0706(18) 0.084(2) -0.0268(16) 0.0026(16) -0.0405(17)
C4 0.0593(18) 0.0659(18) 0.0772(19) -0.0237(15) -0.0022(16) -0.0347(16)
C5 0.0592(17) 0.0637(17) 0.0777(19) -0.0250(15) 0.0034(15) -0.0327(16)
C6 0.0649(19) 0.0628(17) 0.0726(19) -0.0252(15) 0.0001(16) -0.0303(16)
C7 0.0700(19) 0.0682(18) 0.0774(19) -0.0329(16) 0.0062(17) -0.0322(16)
C8 0.0739(19) 0.0740(18) 0.0771(19) -0.0367(17) 0.0091(16) -0.0352(16)
C9 0.075(2) 0.0714(19) 0.089(2) -0.0382(17) 0.0162(18) -0.0419(18)
C10 0.0551(17) 0.0641(18) 0.0634(18) -0.0177(15) 0.0060(15) -0.0289(16)
C11 0.0466(16) 0.0540(16) 0.0557(17) -0.0151(14) 0.0017(14) -0.0264(14)
C12 0.0492(16) 0.0474(15) 0.0514(16) -0.0089(13) 0.0013(14) -0.0256(14)
C13 0.0568(17) 0.0577(16) 0.0588(17) -0.0221(14) 0.0082(14) -0.0292(15)
C14 0.0582(17) 0.0511(16) 0.0594(18) -0.0185(14) 0.0016(15) -0.0251(15)
C15 0.0669(19) 0.080(2) 0.0701(19) -0.0280(16) 0.0146(17) -0.0486(17)
C16 0.0576(18) 0.0809(19) 0.0643(18) -0.0245(16) 0.0168(15) -0.0407(17)
C17 0.103(2) 0.091(2) 0.095(2) -0.059(2) 0.025(2) -0.0444(19)
C18 0.0515(17) 0.0588(17) 0.0602(17) -0.0166(14) 0.0030(15) -0.0268(14)
C19 0.0462(15) 0.0476(15) 0.0546(16) -0.0142(13) 0.0002(14) -0.0208(14)
C20 0.0490(16) 0.0572(16) 0.0580(17) -0.0191(14) 0.0094(15) -0.0201(15)
C21 0.074(2) 0.0568(17) 0.0601(17) -0.0202(16) 0.0069(16) -0.0315(15)
C22 0.0676(19) 0.0467(16) 0.0613(18) -0.0192(15) -0.0061(16) -0.0192(15)
C23 0.0651(18) 0.0658(18) 0.077(2) -0.0300(16) 0.0125(17) -0.0332(17)
C24 0.0611(18) 0.0617(17) 0.0643(17) -0.0230(15) 0.0104(15) -0.0307(15)
C25 0.161(3) 0.102(2) 0.091(2) -0.063(2) 0.028(2) -0.064(2)

loop_
_atom_type_symbol
_atom_type_description
_atom_type_scat_dispersion_real
_atom_type_scat_dispersion_imag
_atom_type_scat_source
C C 0.0033 0.0016 'International Tables Vol C Tables 4.2.6.8 and 6.1.1.4'
H H 0.0000 0.0000 'International Tables Vol C Tables 4.2.6.8 and 6.1.1.4'
O O 0.0106 0.0060 'International Tables Vol C Tables 4.2.6.8 and 6.1.1.4'
N N 0.0061 0.0033 'International Tables Vol C Tables 4.2.6.8 and 6.1.1.4'

loop_
_geom_angle_atom_site_label_1
_geom_angle_atom_site_label_2
_geom_angle_atom_site_label_3
_geom_angle_site_symmetry_1
_geom_angle_site_symmetry_3
_geom_angle
_geom_angle_publ_flag
C10 N1 O1 . . 112.5(2) ?
C18 N2 O2 . . 109.9(2) ?
N1 O1 C1 . . 108.68(18) ?
N2 O2 C9 . . 110.86(18) ?
C12 O3 H3 . . 109.5 ?
C14 O4 C17 . . 118.41(19) ?
C20 O5 H5 . . 109.5 ?
C22 O6 C25 . . 117.9(2) ?
O1 C1 C2 . . 106.5(2) ?
O1 C1 H1A . . 110.4 ?
C2 C1 H1A . . 110.4 ?
O1 C1 H1B . . 110.4 ?
C2 C1 H1B . . 110.4 ?
H1A C1 H1B . . 108.6 ?
C1 C2 C3 . . 115.4(2) ?
C1 C2 H2A . . 108.4 ?
C3 C2 H2A . . 108.4 ?
C1 C2 H2B . . 108.4 ?
C3 C2 H2B . . 108.4 ?
H2A C2 H2B . . 107.5 ?
C4 C3 C2 . . 111.8(2) ?
C4 C3 H3A . . 109.3 ?
C2 C3 H3A . . 109.3 ?
C4 C3 H3B . . 109.3 ?
C2 C3 H3B . . 109.3 ?
H3A C3 H3B . . 107.9 ?
C5 C4 C3 . . 115.4(2) ?
C5 C4 H4A . . 108.4 ?
C3 C4 H4A . . 108.4 ?
C5 C4 H4B . . 108.4 ?
C3 C4 H4B . . 108.4 ?
H4A C4 H4B . . 107.5 ?
C4 C5 C6 . . 113.3(2) ?
C4 C5 H5A . . 108.9 ?
C6 C5 H5A . . 108.9 ?
C4 C5 H5B . . 108.9 ?
C6 C5 H5B . . 108.9 ?
H5A C5 H5B . . 107.7 ?
C7 C6 C5 . . 115.0(2) ?
C7 C6 H6A . . 108.5 ?
C5 C6 H6A . . 108.5 ?
C7 C6 H6B . . 108.5 ?
C5 C6 H6B . . 108.5 ?
H6A C6 H6B . . 107.5 ?
C6 C7 C8 . . 112.7(2) ?
C6 C7 H7A . . 109.1 ?
C8 C7 H7A . . 109.1 ?
C6 C7 H7B . . 109.1 ?
C8 C7 H7B . . 109.1 ?
H7A C7 H7B . . 107.8 ?
C9 C8 C7 . . 115.3(2) ?
C9 C8 H8A . . 108.4 ?
C7 C8 H8A . . 108.4 ?
C9 C8 H8B . . 108.4 ?
C7 C8 H8B . . 108.4 ?
H8A C8 H8B . . 107.5 ?
O2 C9 C8 . . 106.6(2) ?
O2 C9 H9A . . 110.4 ?
C8 C9 H9A . . 110.4 ?
O2 C9 H9B . . 110.4 ?
C8 C9 H9B . . 110.4 ?
H9A C9 H9B . . 108.6 ?
N1 C10 C11 . . 120.6(2) ?
N1 C10 H10 . . 119.7 ?
C11 C10 H10 . . 119.7 ?
C16 C11 C12 . . 117.1(2) ?
C16 C11 C10 . . 120.6(2) ?
C12 C11 C10 . . 122.3(2) ?
O3 C12 C13 . . 116.9(2) ?
O3 C12 C11 . . 121.6(2) ?
C13 C12 C11 . . 121.5(2) ?
C14 C13 C12 . . 119.3(2) ?
C14 C13 H13 . . 120.4 ?
C12 C13 H13 . . 120.4 ?
O4 C14 C15 . . 116.1(2) ?
O4 C14 C13 . . 123.6(2) ?
C15 C14 C13 . . 120.3(2) ?
C16 C15 C14 . . 119.7(2) ?
C16 C15 H15 . . 120.2 ?
C14 C15 H15 . . 120.2 ?
C15 C16 C11 . . 122.2(2) ?
C15 C16 H16 . . 118.9 ?
C11 C16 H16 . . 118.9 ?
O4 C17 H17A . . 109.5 ?
O4 C17 H17B . . 109.5 ?
H17A C17 H17B . . 109.5 ?
O4 C17 H17C . . 109.5 ?
H17A C17 H17C . . 109.5 ?
H17B C17 H17C . . 109.5 ?
N2 C18 C19 . . 123.3(2) ?
N2 C18 H18 . . 118.3 ?
C19 C18 H18 . . 118.3 ?
C24 C19 C20 . . 117.4(2) ?
C24 C19 C18 . . 119.8(2) ?
C20 C19 C18 . . 122.8(2) ?
O5 C20 C21 . . 118.0(2) ?
O5 C20 C19 . . 121.3(2) ?
C21 C20 C19 . . 120.8(2) ?
C22 C21 C20 . . 119.7(2) ?
C22 C21 H21 . . 120.1 ?
C20 C21 H21 . . 120.1 ?
C21 C22 O6 . . 124.4(3) ?
C21 C22 C23 . . 120.8(2) ?
O6 C22 C23 . . 114.8(3) ?
C24 C23 C22 . . 118.7(3) ?
C24 C23 H23 . . 120.7 ?
C22 C23 H23 . . 120.7 ?
C23 C24 C19 . . 122.5(2) ?
C23 C24 H24 . . 118.7 ?
C19 C24 H24 . . 118.7 ?
O6 C25 H25A . . 109.5 ?
O6 C25 H25B . . 109.5 ?
H25A C25 H25B . . 109.5 ?
O6 C25 H25C . . 109.5 ?
H25A C25 H25C . . 109.5 ?
H25B C25 H25C . . 109.5 ?

loop_
_geom_bond_atom_site_label_1
_geom_bond_atom_site_label_2
_geom_bond_site_symmetry_2
_geom_bond_distance
_geom_bond_publ_flag
N1 C10 . 1.280(3) ?
N1 O1 . 1.394(2) ?
N2 C18 . 1.266(3) ?
N2 O2 . 1.409(2) ?
O1 C1 . 1.443(3) ?
O2 C9 . 1.410(3) ?
O3 C12 . 1.353(2) ?
O3 H3 . 0.8200 ?
O4 C14 . 1.366(3) ?
O4 C17 . 1.410(3) ?
O5 C20 . 1.349(3) ?
O5 H5 . 0.8200 ?
O6 C22 . 1.369(3) ?
O6 C25 . 1.410(3) ?
C1 C2 . 1.476(3) ?
C1 H1A . 0.9700 ?
C1 H1B . 0.9700 ?
C2 C3 . 1.513(3) ?
C2 H2A . 0.9700 ?
C2 H2B . 0.9700 ?
C3 C4 . 1.509(3) ?
C3 H3A . 0.9700 ?
C3 H3B . 0.9700 ?
C4 C5 . 1.504(3) ?
C4 H4A . 0.9700 ?
C4 H4B . 0.9700 ?
C5 C6 . 1.512(3) ?
C5 H5A . 0.9700 ?
C5 H5B . 0.9700 ?
C6 C7 . 1.511(3) ?
C6 H6A . 0.9700 ?
C6 H6B . 0.9700 ?
C7 C8 . 1.512(3) ?
C7 H7A . 0.9700 ?
C7 H7B . 0.9700 ?
C8 C9 . 1.501(3) ?
C8 H8A . 0.9700 ?
C8 H8B . 0.9700 ?
C9 H9A . 0.9700 ?
C9 H9B . 0.9700 ?
C10 C11 . 1.441(3) ?
C10 H10 . 0.9300 ?
C11 C16 . 1.390(3) ?
C11 C12 . 1.390(3) ?
C12 C13 . 1.379(3) ?
C13 C14 . 1.377(3) ?
C13 H13 . 0.9300 ?
C14 C15 . 1.377(3) ?
C15 C16 . 1.358(3) ?
C15 H15 . 0.9300 ?
C16 H16 . 0.9300 ?
C17 H17A . 0.9600 ?
C17 H17B . 0.9600 ?
C17 H17C . 0.9600 ?
C18 C19 . 1.446(3) ?
C18 H18 . 0.9300 ?
C19 C24 . 1.385(3) ?
C19 C20 . 1.394(3) ?
C20 C21 . 1.384(3) ?
C21 C22 . 1.367(3) ?
C21 H21 . 0.9300 ?
C22 C23 . 1.383(3) ?
C23 C24 . 1.366(3) ?
C23 H23 . 0.9300 ?
C24 H24 . 0.9300 ?
C25 H25A . 0.9600 ?
C25 H25B . 0.9600 ?
C25 H25C . 0.9600 ?

loop_
_geom_hbond_atom_site_label_D
_geom_hbond_atom_site_label_H
_geom_hbond_atom_site_label_A
_geom_hbond_site_symmetry_A
_geom_hbond_distance_DH
_geom_hbond_distance_HA
_geom_hbond_distance_DA
_geom_hbond_angle_DHA
C17 H17B O4 2_536 0.96 2.68 3.369(3) 129.1
C18 H18 O3 1_665 0.93 2.40 3.295(3) 160.4
C25 H25C O3 2_657 0.96 2.59 3.541(4) 170.1
C25 H25B O6 2_777 0.96 2.61 3.469(4) 149.8
O3 H3 N1 1 0.820 1.858 2.583(4) 146.69
O5 H5 N2 1 0.820 1.939 2.663(4) 146.83

loop_
_geom_torsion_atom_site_label_1
_geom_torsion_atom_site_label_2
_geom_torsion_atom_site_label_3
_geom_torsion_atom_site_label_4
_geom_torsion_site_symmetry_1
_geom_torsion_site_symmetry_2
_geom_torsion_site_symmetry_3
_geom_torsion_site_symmetry_4
_geom_torsion
_geom_torsion_publ_flag
C10 N1 O1 C1 . . . . 178.4(2) ?
C18 N2 O2 C9 . . . . 175.3(2) ?
N1 O1 C1 C2 . . . . 176.5(2) ?
O1 C1 C2 C3 . . . . -179.1(2) ?
C1 C2 C3 C4 . . . . -178.0(2) ?
C2 C3 C4 C5 . . . . 178.9(2) ?
C3 C4 C5 C6 . . . . -176.9(2) ?
C4 C5 C6 C7 . . . . -178.7(2) ?
C5 C6 C7 C8 . . . . -180.0(2) ?
C6 C7 C8 C9 . . . . -178.3(2) ?
N2 O2 C9 C8 . . . . -179.98(18) ?
C7 C8 C9 O2 . . . . -177.8(2) ?
O1 N1 C10 C11 . . . . 179.65(19) ?
N1 C10 C11 C16 . . . . -179.8(2) ?
N1 C10 C11 C12 . . . . -0.7(4) ?
C16 C11 C12 O3 . . . . 178.9(2) ?
C10 C11 C12 O3 . . . . -0.3(3) ?
C16 C11 C12 C13 . . . . -1.0(3) ?
C10 C11 C12 C13 . . . . 179.8(2) ?
O3 C12 C13 C14 . . . . -178.4(2) ?
C11 C12 C13 C14 . . . . 1.5(3) ?
C17 O4 C14 C15 . . . . 176.3(2) ?
C17 O4 C14 C13 . . . . -3.4(3) ?
C12 C13 C14 O4 . . . . 178.7(2) ?
C12 C13 C14 C15 . . . . -1.0(4) ?
O4 C14 C15 C16 . . . . -179.6(2) ?
C13 C14 C15 C16 . . . . 0.1(4) ?
C14 C15 C16 C11 . . . . 0.3(4) ?
C12 C11 C16 C15 . . . . 0.1(4) ?
C10 C11 C16 C15 . . . . 179.3(2) ?
O2 N2 C18 C19 . . . . 178.71(19) ?
N2 C18 C19 C24 . . . . -178.5(2) ?
N2 C18 C19 C20 . . . . 2.1(4) ?
C24 C19 C20 O5 . . . . -179.7(2) ?
C18 C19 C20 O5 . . . . -0.2(3) ?
C24 C19 C20 C21 . . . . 0.6(3) ?
C18 C19 C20 C21 . . . . -179.9(2) ?
O5 C20 C21 C22 . . . . -179.9(2) ?
C19 C20 C21 C22 . . . . -0.2(4) ?
C20 C21 C22 O6 . . . . 179.2(2) ?
C20 C21 C22 C23 . . . . -0.7(4) ?
C25 O6 C22 C21 . . . . 5.4(4) ?
C25 O6 C22 C23 . . . . -174.7(2) ?
C21 C22 C23 C24 . . . . 1.1(4) ?
O6 C22 C23 C24 . . . . -178.8(2) ?
C22 C23 C24 C19 . . . . -0.6(4) ?
C20 C19 C24 C23 . . . . -0.2(3) ?
C18 C19 C24 C23 . . . . -179.7(2) ?

loop_
_cod_related_entry_id
_cod_related_entry_database
_cod_related_entry_code
1 ChemSpider 26000905
